data_1515484
loop_
_publ_author_name
'Luo, Jiye'
'Song, Kesheng'
'Gu, Feng long'
'Miao, Qian'

_publ_section_title
;
 Switching of non-helical overcrowded tetrabenzoheptafulvalene derivatives
;
_journal_issue 10
_journal_name_full 'Chemical Science'
_journal_page_first 2029
_journal_paper_doi 10.1039/c1sc00340b
_journal_volume 2
_journal_year 2011
_chemical_formula_moiety 'C38 H24'
_chemical_formula_sum 'C38 H24'
_chemical_formula_weight 480.57
_chemical_name_systematic
;
syn-2,3;4,5;6,7;2,3;4,5;6,7-hexabenzoheptafulvalene
;
_space_group_crystal_system monoclinic
_space_group_IT_number 14
_space_group_name_Hall '-P 2ybc'
_space_group_name_H-M_alt 'P 1 21/c 1'
_symmetry_space_group_name_Hall '-P 2ybc'
_symmetry_space_group_name_H-M 'P 1 21/c 1'
_atom_sites_solution_hydrogens geom
_atom_sites_solution_primary direct
_atom_sites_solution_secondary difmap
_audit_creation_method SHELXL-97
_cell_angle_alpha 90.00
_cell_angle_beta 105.143(8)
_cell_angle_gamma 90.00
_cell_formula_units_Z 4
_cell_length_a 10.0613(8)
_cell_length_b 15.6693(8)
_cell_length_c 17.3989(12)
_cell_measurement_reflns_used 4721
_cell_measurement_temperature 293
_cell_measurement_theta_max 29.1449
_cell_measurement_theta_min 3.3348
_cell_volume 2647.8(3)
_computing_cell_refinement
;
CrysAlisPro, Oxford Diffraction Ltd.,
Version 1.171.34.44 (release 25-10-2010 CrysAlis171 .NET)
(compiled Oct 25 2010,18:11:34)
;
_computing_data_collection
;
CrysAlisPro, Oxford Diffraction Ltd.,
Version 1.171.34.44 (release 25-10-2010 CrysAlis171 .NET)
(compiled Oct 25 2010,18:11:34)
;
_computing_data_reduction
;
CrysAlisPro, Oxford Diffraction Ltd.,
Version 1.171.34.44 (release 25-10-2010 CrysAlis171 .NET)
(compiled Oct 25 2010,18:11:34)
;
_computing_molecular_graphics
;
OLEX2: a complete structure solution, refinement and analysis program.
Dolomanov et al., J. Appl. Cryst. (2009). 42, 339-341
;
_computing_publication_material
;
OLEX2: a complete structure solution, refinement and analysis program.
Dolomanov et al., J. Appl. Cryst. (2009). 42, 339-341
;
_computing_structure_refinement 'SHELXL-97 (Sheldrick, 1997)'
_computing_structure_solution 'SHELXS-97 (Sheldrick, 1990)'
_diffrn_ambient_temperature 293
_diffrn_detector_area_resol_mean 16.127
_diffrn_measured_fraction_theta_full 0.996
_diffrn_measured_fraction_theta_max 0.996
_diffrn_measurement_details
;
1 omega -86.00 47.00 1.0000 16.0000
omega____ theta____ kappa____ phi______ frames
- -18.8337 0.0000 -150.0000 133

2 omega -33.00 20.00 1.0000 16.0000
omega____ theta____ kappa____ phi______ frames
- 19.2243 -37.0000 -180.0000 53

3 omega -2.00 56.00 1.0000 16.0000
omega____ theta____ kappa____ phi______ frames
- 19.2243 77.0000 150.0000 58
;
_diffrn_measurement_device_type 'Xcalibur, Sapphire3, Gemini ultra'
_diffrn_measurement_method '\w scans'
_diffrn_orient_matrix_UB_11 -0.034449
_diffrn_orient_matrix_UB_12 0.036609
_diffrn_orient_matrix_UB_13 -0.0195057
_diffrn_orient_matrix_UB_21 -0.064141
_diffrn_orient_matrix_UB_22 -0.0181632
_diffrn_orient_matrix_UB_23 0.000869
_diffrn_orient_matrix_UB_31 0.004946
_diffrn_orient_matrix_UB_32 0.0195175
_diffrn_orient_matrix_UB_33 0.0374276
_diffrn_radiation_monochromator graphite
_diffrn_radiation_source 'Enhance (Mo) X-ray Source'
_diffrn_radiation_type 'Mo K\a'
_diffrn_radiation_wavelength 0.7107
_diffrn_reflns_av_R_equivalents 0.0267
_diffrn_reflns_av_sigmaI/netI 0.0436
_diffrn_reflns_limit_h_max 11
_diffrn_reflns_limit_h_min -12
_diffrn_reflns_limit_k_max 13
_diffrn_reflns_limit_k_min -18
_diffrn_reflns_limit_l_max 19
_diffrn_reflns_limit_l_min -20
_diffrn_reflns_number 10126
_diffrn_reflns_theta_full 25.10
_diffrn_reflns_theta_max 25.10
_diffrn_reflns_theta_min 3.34
_exptl_absorpt_coefficient_mu 0.068
_exptl_absorpt_correction_T_max 1.0
_exptl_absorpt_correction_T_min 0.85567
_exptl_absorpt_correction_type multi-scan
_exptl_absorpt_process_details
;
CrysAlisPro, Oxford Diffraction Ltd.,
Version 1.171.34.44 (release 25-10-2010 CrysAlis171 .NET)
(compiled Oct 25 2010,18:11:34)
Empirical absorption correction using spherical harmonics,
implemented in SCALE3 ABSPACK scaling algorithm.
;
_exptl_crystal_colour_primary colourless
_exptl_crystal_density_diffrn 1.206
_exptl_crystal_density_method 'not measured'
_exptl_crystal_description irregular
_exptl_crystal_F_000 1008
_exptl_crystal_size_max 0.8
_exptl_crystal_size_mid 0.7
_exptl_crystal_size_min 0.4
_refine_diff_density_max 0.155
_refine_diff_density_min -0.193
_refine_diff_density_rms 0.040
_refine_ls_extinction_method none
_refine_ls_goodness_of_fit_ref 1.076
_refine_ls_hydrogen_treatment constr
_refine_ls_matrix_type full
_refine_ls_number_parameters 343
_refine_ls_number_reflns 4691
_refine_ls_number_restraints 0
_refine_ls_restrained_S_all 1.076
_refine_ls_R_factor_all 0.0793
_refine_ls_R_factor_gt 0.0532
_refine_ls_shift/su_max 0.000
_refine_ls_shift/su_mean 0.000
_refine_ls_structure_factor_coef Fsqd
_refine_ls_weighting_details
;
calc w=1/[\s^2^(Fo^2^)+(0.0500P)^2^+0.6019P] where P=(Fo^2^+2Fc^2^)/3
;
_refine_ls_weighting_scheme calc
_refine_ls_wR_factor_gt 0.1163
_refine_ls_wR_factor_ref 0.1377
_reflns_number_gt 3355
_reflns_number_total 4691
_reflns_threshold_expression >2sigma(I)
_cod_data_source_file c1sc00340b.txt
_cod_data_source_block syn-hexabenzo-heptafulvalene
_cod_database_code 1515484

loop_
_space_group_symop_id
_space_group_symop_operation_xyz
1 'x, y, z'
2 '-x, y+1/2, -z+1/2'
3 '-x, -y, -z'
4 'x, -y-1/2, z-1/2'

loop_
_atom_site_label
_atom_site_type_symbol
_atom_site_fract_x
_atom_site_fract_y
_atom_site_fract_z
_atom_site_U_iso_or_equiv
_atom_site_adp_type
_atom_site_occupancy
_atom_site_symmetry_multiplicity
_atom_site_calc_flag
_atom_site_refinement_flags
C1 C 0.21214(17) 0.86381(11) 0.24263(10) 0.0323(4) Uani 1 1 d .
C2 C 0.21811(19) 0.78366(11) 0.28931(10) 0.0362(4) Uani 1 1 d .
C3 C 0.1027(2) 0.73417(13) 0.28446(12) 0.0509(5) Uani 1 1 d .
H3 H 0.0198 0.7492 0.2488 0.061 Uiso 1 1 calc R
C4 C 0.1083(3) 0.66288(15) 0.33159(14) 0.0672(7) Uani 1 1 d .
H4 H 0.0298 0.6299 0.3275 0.081 Uiso 1 1 calc R
C5 C 0.2298(3) 0.64075(14) 0.38446(14) 0.0688(7) Uani 1 1 d .
H5 H 0.2339 0.5927 0.4164 0.083 Uiso 1 1 calc R
C6 C 0.3454(3) 0.68932(14) 0.39044(12) 0.0585(6) Uani 1 1 d .
H6 H 0.4274 0.6733 0.4264 0.070 Uiso 1 1 calc R
C7 C 0.3430(2) 0.76268(12) 0.34357(10) 0.0418(5) Uani 1 1 d .
C8 C 0.4695(2) 0.81408(14) 0.35216(10) 0.0450(5) Uani 1 1 d .
C9 C 0.5942(2) 0.77129(17) 0.35938(13) 0.0627(7) Uani 1 1 d .
H9 H 0.5939 0.7120 0.3565 0.075 Uiso 1 1 calc R
C10 C 0.7167(3) 0.8139(2) 0.37051(15) 0.0786(8) Uani 1 1 d .
H10 H 0.7979 0.7837 0.3750 0.094 Uiso 1 1 calc R
C11 C 0.7190(3) 0.9016(2) 0.37507(15) 0.0759(8) Uani 1 1 d .
H11 H 0.8020 0.9308 0.3830 0.091 Uiso 1 1 calc R
C12 C 0.5987(2) 0.94610(17) 0.36795(12) 0.0596(6) Uani 1 1 d .
H12 H 0.6014 1.0054 0.3709 0.072 Uiso 1 1 calc R
C13 C 0.4721(2) 0.90419(14) 0.35638(10) 0.0440(5) Uani 1 1 d .
C14 C 0.3473(2) 0.95645(12) 0.35165(10) 0.0390(5) Uani 1 1 d .
C15 C 0.3514(2) 1.02533(13) 0.40348(11) 0.0519(6) Uani 1 1 d .
H15 H 0.4337 1.0383 0.4406 0.062 Uiso 1 1 calc R
C16 C 0.2371(3) 1.07411(14) 0.40090(13) 0.0588(6) Uani 1 1 d .
H16 H 0.2423 1.1191 0.4364 0.071 Uiso 1 1 calc R
C17 C 0.1152(3) 1.05667(15) 0.34602(13) 0.0599(6) Uani 1 1 d .
H17 H 0.0375 1.0896 0.3441 0.072 Uiso 1 1 calc R
C18 C 0.1089(2) 0.98969(13) 0.29363(11) 0.0476(5) Uani 1 1 d .
H18 H 0.0260 0.9776 0.2566 0.057 Uiso 1 1 calc R
C19 C 0.22340(19) 0.94013(11) 0.29507(10) 0.0352(4) Uani 1 1 d .
C20 C 0.20576(17) 0.86634(11) 0.16516(10) 0.0317(4) Uani 1 1 d .
C21 C 0.21956(19) 0.94594(12) 0.12140(10) 0.0360(4) Uani 1 1 d .
C22 C 0.1138(2) 1.00489(13) 0.09911(11) 0.0472(5) Uani 1 1 d .
H22 H 0.0323 0.9961 0.1137 0.057 Uiso 1 1 calc R
C23 C 0.1274(3) 1.07671(14) 0.05540(12) 0.0602(6) Uani 1 1 d .
H23 H 0.0562 1.1162 0.0415 0.072 Uiso 1 1 calc R
C24 C 0.2464(3) 1.08921(14) 0.03273(12) 0.0628(7) Uani 1 1 d .
H24 H 0.2558 1.1371 0.0031 0.075 Uiso 1 1 calc R
C25 C 0.3520(3) 1.03104(14) 0.05375(12) 0.0544(6) Uani 1 1 d .
H25 H 0.4323 1.0403 0.0380 0.065 Uiso 1 1 calc R
C26 C 0.3413(2) 0.95827(12) 0.09833(10) 0.0410(5) Uani 1 1 d .
C27 C 0.4598(2) 0.89803(14) 0.12215(11) 0.0447(5) Uani 1 1 d .
C28 C 0.5919(2) 0.93263(18) 0.14815(13) 0.0633(7) Uani 1 1 d .
H28 H 0.6021 0.9916 0.1520 0.076 Uiso 1 1 calc R
C29 C 0.7071(3) 0.8817(2) 0.16814(16) 0.0799(9) Uani 1 1 d .
H29 H 0.7939 0.9064 0.1849 0.096 Uiso 1 1 calc R
C30 C 0.6941(3) 0.7947(2) 0.16333(16) 0.0805(8) Uani 1 1 d .
H30 H 0.7721 0.7602 0.1765 0.097 Uiso 1 1 calc R
C31 C 0.5664(2) 0.75880(17) 0.13910(14) 0.0632(7) Uani 1 1 d .
H31 H 0.5585 0.6997 0.1366 0.076 Uiso 1 1 calc R
C32 C 0.4468(2) 0.80866(14) 0.11790(11) 0.0441(5) Uani 1 1 d .
C33 C 0.3132(2) 0.76391(12) 0.08979(10) 0.0391(5) Uani 1 1 d .
C34 C 0.3014(2) 0.69328(14) 0.03862(12) 0.0517(5) Uani 1 1 d .
H34 H 0.3784 0.6746 0.0234 0.062 Uiso 1 1 calc R
C35 C 0.1784(3) 0.65136(14) 0.01072(13) 0.0592(6) Uani 1 1 d .
H35 H 0.1725 0.6048 -0.0232 0.071 Uiso 1 1 calc R
C36 C 0.0643(2) 0.67823(14) 0.03289(12) 0.0561(6) Uani 1 1 d .
H36 H -0.0193 0.6503 0.0135 0.067 Uiso 1 1 calc R
C37 C 0.0730(2) 0.74687(13) 0.08400(11) 0.0445(5) Uani 1 1 d .
H37 H -0.0050 0.7647 0.0987 0.053 Uiso 1 1 calc R
C38 C 0.19691(18) 0.78944(11) 0.11353(10) 0.0345(4) Uani 1 1 d .

loop_
_atom_site_aniso_label
_atom_site_aniso_U_11
_atom_site_aniso_U_22
_atom_site_aniso_U_33
_atom_site_aniso_U_23
_atom_site_aniso_U_13
_atom_site_aniso_U_12
C1 0.0339(9) 0.0305(10) 0.0316(9) 0.0009(8) 0.0070(7) 0.0011(8)
C2 0.0510(11) 0.0280(10) 0.0306(9) -0.0009(8) 0.0127(8) 0.0010(9)
C3 0.0651(14) 0.0439(12) 0.0440(11) 0.0005(10) 0.0148(10) -0.0115(11)
C4 0.101(2) 0.0469(14) 0.0572(14) 0.0027(11) 0.0272(14) -0.0245(14)
C5 0.121(2) 0.0338(12) 0.0555(14) 0.0111(11) 0.0307(15) -0.0024(14)
C6 0.0925(18) 0.0393(12) 0.0427(11) 0.0084(10) 0.0155(12) 0.0193(13)
C7 0.0608(13) 0.0320(11) 0.0332(9) 0.0020(8) 0.0131(9) 0.0088(9)
C8 0.0534(13) 0.0467(13) 0.0317(10) 0.0019(9) 0.0052(9) 0.0110(10)
C9 0.0600(15) 0.0679(17) 0.0542(13) 0.0036(12) 0.0042(11) 0.0202(13)
C10 0.0515(16) 0.108(3) 0.0700(16) -0.0003(17) 0.0046(12) 0.0227(17)
C11 0.0484(15) 0.108(2) 0.0644(16) 0.0005(16) 0.0018(12) -0.0058(16)
C12 0.0549(14) 0.0670(16) 0.0509(12) 0.0004(12) 0.0030(11) -0.0067(12)
C13 0.0485(12) 0.0492(13) 0.0313(9) 0.0020(9) 0.0053(8) -0.0003(10)
C14 0.0529(12) 0.0316(10) 0.0318(9) 0.0011(8) 0.0097(8) -0.0016(9)
C15 0.0729(15) 0.0401(12) 0.0380(10) -0.0039(9) 0.0063(10) -0.0065(11)
C16 0.0926(18) 0.0383(12) 0.0474(12) -0.0095(10) 0.0216(12) 0.0073(13)
C17 0.0769(17) 0.0496(14) 0.0540(13) -0.0038(11) 0.0186(12) 0.0209(12)
C18 0.0565(13) 0.0428(12) 0.0418(10) -0.0021(9) 0.0099(9) 0.0092(10)
C19 0.0482(11) 0.0296(10) 0.0286(9) 0.0034(8) 0.0114(8) 0.0019(8)
C20 0.0321(9) 0.0309(10) 0.0317(9) -0.0007(8) 0.0075(7) -0.0013(8)
C21 0.0489(11) 0.0308(10) 0.0266(8) -0.0015(8) 0.0072(8) -0.0041(9)
C22 0.0608(13) 0.0392(12) 0.0391(10) 0.0020(9) 0.0089(9) 0.0058(10)
C23 0.0938(18) 0.0372(12) 0.0443(12) 0.0048(10) 0.0086(12) 0.0094(13)
C24 0.114(2) 0.0326(12) 0.0406(12) 0.0054(10) 0.0188(13) -0.0099(14)
C25 0.0811(16) 0.0406(13) 0.0456(11) -0.0021(10) 0.0242(11) -0.0201(12)
C26 0.0561(12) 0.0348(11) 0.0317(9) -0.0044(8) 0.0107(9) -0.0105(9)
C27 0.0476(12) 0.0530(13) 0.0363(10) -0.0043(9) 0.0158(9) -0.0107(10)
C28 0.0555(15) 0.0781(18) 0.0586(13) -0.0070(13) 0.0191(11) -0.0230(13)
C29 0.0419(15) 0.122(3) 0.0752(17) -0.0083(18) 0.0139(12) -0.0197(16)
C30 0.0456(15) 0.112(3) 0.0828(18) 0.0025(18) 0.0152(13) 0.0109(16)
C31 0.0515(14) 0.0726(17) 0.0670(15) 0.0005(13) 0.0183(11) 0.0136(12)
C32 0.0473(12) 0.0493(13) 0.0390(10) -0.0020(9) 0.0173(9) 0.0025(10)
C33 0.0494(12) 0.0342(10) 0.0357(9) 0.0005(8) 0.0146(8) 0.0020(9)
C34 0.0726(15) 0.0392(12) 0.0493(12) -0.0039(10) 0.0268(11) 0.0052(11)
C35 0.0918(19) 0.0395(13) 0.0490(12) -0.0144(10) 0.0231(12) -0.0119(13)
C36 0.0722(16) 0.0494(14) 0.0449(11) -0.0088(10) 0.0121(11) -0.0203(12)
C37 0.0516(12) 0.0447(12) 0.0373(10) -0.0015(9) 0.0121(9) -0.0081(10)
C38 0.0437(11) 0.0303(10) 0.0289(9) 0.0014(7) 0.0085(8) -0.0010(8)

loop_
_atom_type_symbol
_atom_type_description
_atom_type_scat_dispersion_real
_atom_type_scat_dispersion_imag
_atom_type_scat_source
C C 0.0033 0.0016 'International Tables Vol C Tables 4.2.6.8 and 6.1.1.4'
H H 0.0000 0.0000 'International Tables Vol C Tables 4.2.6.8 and 6.1.1.4'

loop_
_geom_angle_atom_site_label_1
_geom_angle_atom_site_label_2
_geom_angle_atom_site_label_3
_geom_angle
C1 C20 C21 123.81(16)
C1 C20 C38 124.36(16)
C2 C1 C19 110.93(14)
C2 C3 H3 119.5
C2 C7 C6 117.4(2)
C2 C7 C8 122.48(17)
C3 C2 C1 121.83(17)
C3 C2 C7 120.12(18)
C3 C4 H4 120.1
C4 C3 C2 121.1(2)
C4 C3 H3 119.5
C4 C5 H5 119.9
C4 C5 C6 120.1(2)
C5 C4 C3 119.7(2)
C5 C4 H4 120.1
C5 C6 H6 119.2
C5 C6 C7 121.6(2)
C6 C5 H5 119.9
C6 C7 C8 120.13(19)
C7 C2 C1 117.88(16)
C7 C6 H6 119.2
C8 C9 H9 118.9
C8 C13 C14 123.01(18)
C9 C8 C7 118.4(2)
C9 C8 C13 118.1(2)
C9 C10 H10 120.2
C9 C10 C11 119.7(2)
C10 C9 C8 122.1(2)
C10 C9 H9 118.9
C10 C11 H11 120.0
C11 C10 H10 120.2
C11 C12 H12 119.3
C11 C12 C13 121.5(2)
C12 C11 C10 120.0(3)
C12 C11 H11 120.0
C12 C13 C8 118.7(2)
C12 C13 C14 118.3(2)
C13 C8 C7 123.50(18)
C13 C12 H12 119.3
C14 C15 H15 119.2
C14 C19 C1 119.33(16)
C15 C14 C13 120.51(18)
C15 C16 H16 119.9
C16 C15 C14 121.7(2)
C16 C15 H15 119.2
C16 C17 H17 120.3
C16 C17 C18 119.3(2)
C17 C16 C15 120.1(2)
C17 C16 H16 119.9
C17 C18 H18 119.3
C17 C18 C19 121.3(2)
C18 C17 H17 120.3
C18 C19 C1 120.61(17)
C18 C19 C14 119.73(17)
C19 C14 C13 121.69(16)
C19 C14 C15 117.79(18)
C19 C18 H18 119.3
C20 C1 C2 124.14(16)
C20 C1 C19 124.82(16)
C21 C20 C38 111.61(14)
C21 C22 H22 119.5
C21 C26 C25 118.1(2)
C21 C26 C27 121.95(17)
C22 C21 C20 122.33(17)
C22 C21 C26 119.60(18)
C22 C23 H23 120.2
C23 C22 C21 121.1(2)
C23 C22 H22 119.5
C23 C24 H24 120.0
C23 C24 C25 120.1(2)
C24 C23 C22 119.6(2)
C24 C23 H23 120.2
C24 C25 H25 119.3
C24 C25 C26 121.5(2)
C25 C24 H24 120.0
C25 C26 C27 119.90(18)
C26 C21 C20 117.96(17)
C26 C25 H25 119.3
C27 C28 H28 119.2
C27 C32 C33 123.56(18)
C28 C27 C26 117.9(2)
C28 C27 C32 118.1(2)
C28 C29 H29 120.0
C29 C28 C27 121.7(3)
C29 C28 H28 119.2
C29 C30 H30 120.2
C30 C29 C28 120.1(2)
C30 C29 H29 120.0
C30 C31 H31 119.1
C30 C31 C32 121.8(3)
C31 C30 C29 119.7(3)
C31 C30 H30 120.2
C31 C32 C27 118.6(2)
C31 C32 C33 117.8(2)
C32 C27 C26 123.95(17)
C32 C31 H31 119.1
C33 C34 H34 119.3
C33 C38 C20 119.11(16)
C34 C33 C32 120.08(17)
C34 C35 H35 120.1
C35 C34 C33 121.3(2)
C35 C34 H34 119.3
C35 C36 H36 119.9
C35 C36 C37 120.2(2)
C36 C35 C34 119.8(2)
C36 C35 H35 120.1
C36 C37 H37 119.6
C36 C37 C38 120.74(19)
C37 C36 H36 119.9
C37 C38 C20 121.16(16)
C37 C38 C33 119.55(17)
C38 C33 C32 121.64(16)
C38 C33 C34 118.28(18)
C38 C37 H37 119.6

loop_
_geom_bond_atom_site_label_1
_geom_bond_atom_site_label_2
_geom_bond_distance
C1 C2 1.488(2)
C1 C19 1.490(2)
C1 C20 1.333(2)
C2 C3 1.380(3)
C2 C7 1.399(3)
C3 H3 0.9300
C3 C4 1.378(3)
C4 H4 0.9300
C4 C5 1.369(4)
C5 H5 0.9300
C5 C6 1.371(3)
C6 H6 0.9300
C6 C7 1.406(3)
C7 C8 1.481(3)
C8 C9 1.399(3)
C8 C13 1.414(3)
C9 H9 0.9300
C9 C10 1.370(3)
C10 H10 0.9300
C10 C11 1.377(4)
C11 H11 0.9300
C11 C12 1.374(3)
C12 H12 0.9300
C12 C13 1.400(3)
C13 C14 1.483(3)
C14 C15 1.400(3)
C14 C19 1.396(3)
C15 H15 0.9300
C15 C16 1.372(3)
C16 H16 0.9300
C16 C17 1.371(3)
C17 H17 0.9300
C17 C18 1.381(3)
C18 H18 0.9300
C18 C19 1.384(3)
C20 C21 1.487(2)
C20 C38 1.492(2)
C21 C22 1.386(3)
C21 C26 1.399(3)
C22 H22 0.9300
C22 C23 1.385(3)
C23 H23 0.9300
C23 C24 1.368(3)
C24 H24 0.9300
C24 C25 1.375(3)
C25 H25 0.9300
C25 C26 1.399(3)
C26 C27 1.492(3)
C27 C28 1.396(3)
C27 C32 1.407(3)
C28 H28 0.9300
C28 C29 1.375(4)
C29 H29 0.9300
C29 C30 1.371(4)
C30 H30 0.9300
C30 C31 1.365(3)
C31 H31 0.9300
C31 C32 1.401(3)
C32 C33 1.481(3)
C33 C34 1.406(3)
C33 C38 1.397(2)
C34 H34 0.9300
C34 C35 1.373(3)
C35 H35 0.9300
C35 C36 1.369(3)
C36 H36 0.9300
C36 C37 1.384(3)
C37 H37 0.9300
C37 C38 1.389(2)
